data_1520057
loop_
_publ_author_name
'Saito, Teruhiko'
'Nishiyama, Haruka'
'Kawakita, Kento'
'Nechayev, Michael'
'Kriegel, Benjamin'
'Tsurugi, Hayato'
'Arnold, John'
'Mashima, Kazushi'

_publ_section_title
;
 Reduction of ((t)BuN&#x2550;)NbCl3(py)2 in a Salt-Free Manner for
 Generating Nb(IV) Dinuclear Complexes and Their Reactivity toward
 Benzo[c]cinnoline.
;
_journal_issue 12
_journal_name_full 'Inorganic chemistry'
_journal_page_first 6004
_journal_page_last 6009
_journal_paper_doi 10.1021/acs.inorgchem.5b00812
_journal_volume 54
_journal_year 2015
_chemical_formula_sum 'C53 H54 Cl4 N7 Nb2'
_chemical_formula_weight 1116.65
_chemical_name_common Complex7
_chemical_name_systematic
; 
 ? 
;
_space_group_IT_number 2
_symmetry_cell_setting triclinic
_symmetry_space_group_name_Hall '-P 1'
_symmetry_space_group_name_H-M 'P -1'
_atom_sites_solution_hydrogens geom
_atom_sites_solution_primary direct
_atom_sites_solution_secondary difmap
_audit_creation_method SHELXL-97
_cell_angle_alpha 95.1200(10)
_cell_angle_beta 93.1150(10)
_cell_angle_gamma 92.2480(10)
_cell_formula_units_Z 2
_cell_length_a 9.8238(5)
_cell_length_b 14.4840(7)
_cell_length_c 18.6974(9)
_cell_measurement_temperature 113(2)
_cell_volume 2643.3(2)
_computing_structure_refinement 'SHELXL-97 (Sheldrick, 1997)'
_computing_structure_solution 'SHELXS-97 (Sheldrick, 1990)'
_diffrn_ambient_temperature 113(2)
_diffrn_detector_area_resol_mean 10.000
_diffrn_measured_fraction_theta_full 0.996
_diffrn_measured_fraction_theta_max 0.996
_diffrn_measurement_device_type 'Rigaku R-AXIS RAPID'
_diffrn_measurement_method \w
_diffrn_radiation_monochromator graphite
_diffrn_radiation_source 'fine-focus sealed tube'
_diffrn_radiation_type MoK\a
_diffrn_radiation_wavelength 0.71075
_diffrn_reflns_av_R_equivalents 0.0844
_diffrn_reflns_av_sigmaI/netI 0.0704
_diffrn_reflns_limit_h_max 12
_diffrn_reflns_limit_h_min -12
_diffrn_reflns_limit_k_max 18
_diffrn_reflns_limit_k_min -18
_diffrn_reflns_limit_l_max 24
_diffrn_reflns_limit_l_min -24
_diffrn_reflns_number 52623
_diffrn_reflns_theta_full 27.43
_diffrn_reflns_theta_max 27.43
_diffrn_reflns_theta_min 3.11
_diffrn_standards_number 52623
_exptl_absorpt_coefficient_mu 0.677
_exptl_absorpt_correction_T_max 0.9478
_exptl_absorpt_correction_T_min 0.8543
_exptl_absorpt_correction_type multi-scan
_exptl_absorpt_process_details 'ABSCOR (Rigaku, 1995)'
_exptl_crystal_colour yellow
_exptl_crystal_density_diffrn 1.403
_exptl_crystal_density_method 'not measured'
_exptl_crystal_description block
_exptl_crystal_F_000 1142
_exptl_crystal_size_max 0.24
_exptl_crystal_size_mid 0.20
_exptl_crystal_size_min 0.08
_refine_diff_density_max 0.998
_refine_diff_density_min -0.904
_refine_diff_density_rms 0.130
_refine_ls_extinction_method none
_refine_ls_goodness_of_fit_ref 1.066
_refine_ls_hydrogen_treatment mixed
_refine_ls_matrix_type full
_refine_ls_number_parameters 637
_refine_ls_number_reflns 12009
_refine_ls_number_restraints 0
_refine_ls_restrained_S_all 1.066
_refine_ls_R_factor_all 0.0754
_refine_ls_R_factor_gt 0.0533
_refine_ls_shift/su_max 0.001
_refine_ls_shift/su_mean 0.000
_refine_ls_structure_factor_coef Fsqd
_refine_ls_weighting_details 'calc w=1/[\s^2^(Fo^2^)+(0.0467P)^2^+7.5122P] where P=(Fo^2^+2Fc^2^)/3'
_refine_ls_weighting_scheme calc
_refine_ls_wR_factor_gt 0.1223
_refine_ls_wR_factor_ref 0.1399
_reflns_number_gt 9148
_reflns_number_total 12009
_reflns_threshold_expression >2sigma(I)
_cod_data_source_file ic5b00812_si_003.cif
_cod_data_source_block Complex7
_cod_depositor_comments 'Adding full bibliography for 1520054--1520057.cif.'
_cod_database_code 1520057

loop_
_symmetry_equiv_pos_as_xyz
'x, y, z'
'-x, -y, -z'

loop_
_atom_site_label
_atom_site_type_symbol
_atom_site_fract_x
_atom_site_fract_y
_atom_site_fract_z
_atom_site_U_iso_or_equiv
_atom_site_adp_type
_atom_site_occupancy
_atom_site_symmetry_multiplicity
_atom_site_calc_flag
_atom_site_refinement_flags
_atom_site_disorder_assembly
_atom_site_disorder_group
Nb1 Nb 0.74724(4) 0.30267(2) 0.803708(19) 0.01872(10) Uani 1 1 d . A .
Nb2 Nb 0.80023(4) 0.25687(2) 0.616993(19) 0.01746(10) Uani 1 1 d . . .
Cl1 Cl 0.75964(12) 0.14226(7) 0.84029(6) 0.0314(3) Uani 1 1 d . . .
Cl2 Cl 0.82256(11) 0.46968(7) 0.80841(6) 0.0274(2) Uani 1 1 d . . .
Cl3 Cl 1.00618(10) 0.24487(7) 0.54566(5) 0.0233(2) Uani 1 1 d . . .
Cl4 Cl 0.97573(10) 0.27647(7) 0.73223(5) 0.0225(2) Uani 1 1 d . . .
N1 N 0.6640(3) 0.2286(2) 0.70220(17) 0.0164(7) Uani 1 1 d . . .
N2 N 0.6739(3) 0.3253(2) 0.69464(18) 0.0181(7) Uani 1 1 d . . .
N3 N 0.5956(3) 0.3263(2) 0.84472(18) 0.0199(7) Uani 1 1 d . . .
N4 N 0.6755(3) 0.2382(2) 0.54567(18) 0.0213(7) Uani 1 1 d . . .
N5 N 0.8879(4) 0.3229(2) 0.90833(19) 0.0250(8) Uani 1 1 d . . .
N6 N 0.8420(3) 0.1011(2) 0.61785(18) 0.0207(7) Uani 1 1 d . . .
N7 N 0.8446(4) 0.4086(2) 0.59710(18) 0.0228(7) Uani 1 1 d . . .
C1 C 0.5352(4) 0.1791(3) 0.6894(2) 0.0213(8) Uani 1 1 d . . .
C2 C 0.5322(5) 0.0836(3) 0.6951(2) 0.0269(9) Uani 1 1 d . . .
H2 H 0.6136 0.0539 0.7077 0.032 Uiso 1 1 calc R . .
C3 C 0.4097(5) 0.0323(3) 0.6824(3) 0.0314(10) Uani 1 1 d . . .
H3 H 0.4067 -0.0327 0.6863 0.038 Uiso 1 1 calc R . .
C4 C 0.2911(5) 0.0763(3) 0.6639(3) 0.0343(11) Uani 1 1 d . . .
H4 H 0.2072 0.0412 0.6548 0.041 Uiso 1 1 calc R . .
C5 C 0.2948(4) 0.1712(3) 0.6585(2) 0.0292(10) Uani 1 1 d . . .
H5 H 0.2133 0.2004 0.6455 0.035 Uiso 1 1 calc R . .
C6 C 0.4165(4) 0.2246(3) 0.6719(2) 0.0244(9) Uani 1 1 d . . .
C7 C 0.4255(4) 0.3263(3) 0.6683(2) 0.0228(9) Uani 1 1 d . . .
C8 C 0.3111(4) 0.3788(3) 0.6555(2) 0.0287(10) Uani 1 1 d . . .
H8 H 0.2232 0.3486 0.6481 0.034 Uiso 1 1 calc R . .
C9 C 0.3248(5) 0.4737(3) 0.6536(2) 0.0299(10) Uani 1 1 d . . .
H9 H 0.2460 0.5083 0.6457 0.036 Uiso 1 1 calc R . .
C10 C 0.4522(5) 0.5193(3) 0.6630(2) 0.0293(10) Uani 1 1 d . . .
H10 H 0.4607 0.5845 0.6610 0.035 Uiso 1 1 calc R . .
C11 C 0.5666(4) 0.4695(3) 0.6754(2) 0.0235(9) Uani 1 1 d . . .
H11 H 0.6542 0.5003 0.6819 0.028 Uiso 1 1 calc R . .
C12 C 0.5530(4) 0.3732(3) 0.6785(2) 0.0201(8) Uani 1 1 d . . .
C13 C 0.4762(5) 0.3552(3) 0.8840(2) 0.0314(10) Uani 1 1 d . . .
C14 C 0.4613(10) 0.4573(5) 0.8775(6) 0.125(5) Uani 1 1 d . . .
H14A H 0.4399 0.4675 0.8271 0.151 Uiso 1 1 calc R . .
H14B H 0.5469 0.4913 0.8945 0.151 Uiso 1 1 calc R . .
H14C H 0.3874 0.4796 0.9068 0.151 Uiso 1 1 calc R . .
C15 C 0.4979(8) 0.3358(8) 0.9603(3) 0.101(3) Uani 1 1 d . . .
H15A H 0.5771 0.3732 0.9824 0.122 Uiso 1 1 calc R . .
H15B H 0.5144 0.2698 0.9626 0.122 Uiso 1 1 calc R . .
H15C H 0.4167 0.3516 0.9862 0.122 Uiso 1 1 calc R . .
C16 C 0.3512(8) 0.3032(9) 0.8525(5) 0.155(6) Uani 1 1 d . . .
H16A H 0.3616 0.2366 0.8556 0.186 Uiso 1 1 calc R . .
H16B H 0.3364 0.3153 0.8020 0.186 Uiso 1 1 calc R . .
H16C H 0.2727 0.3233 0.8792 0.186 Uiso 1 1 calc R . .
C17 C 0.5803(4) 0.2177(3) 0.4824(2) 0.0249(9) Uani 1 1 d . . .
C18 C 0.5122(5) 0.1211(3) 0.4851(3) 0.0333(11) Uani 1 1 d . . .
H18A H 0.4674 0.1186 0.5305 0.040 Uiso 1 1 calc R . .
H18B H 0.5815 0.0743 0.4817 0.040 Uiso 1 1 calc R . .
H18C H 0.4441 0.1087 0.4447 0.040 Uiso 1 1 calc R . .
C19 C 0.4690(5) 0.2889(3) 0.4815(2) 0.0337(11) Uani 1 1 d . . .
H19A H 0.4063 0.2737 0.4391 0.040 Uiso 1 1 calc R . .
H19B H 0.5111 0.3510 0.4797 0.040 Uiso 1 1 calc R . .
H19C H 0.4183 0.2874 0.5252 0.040 Uiso 1 1 calc R . .
C20 C 0.6617(5) 0.2201(3) 0.4145(2) 0.0299(10) Uani 1 1 d . . .
H20A H 0.5994 0.2082 0.3717 0.036 Uiso 1 1 calc R . .
H20B H 0.7297 0.1723 0.4143 0.036 Uiso 1 1 calc R . .
H20C H 0.7080 0.2812 0.4143 0.036 Uiso 1 1 calc R . .
C21 C 0.8358(4) 0.0472(3) 0.5544(2) 0.0257(9) Uani 1 1 d . . .
H21 H 0.8067 0.0741 0.5120 0.031 Uiso 1 1 calc R . .
C22 C 0.8842(5) 0.0612(3) 0.6767(2) 0.0287(10) Uani 1 1 d . . .
H22 H 0.8877 0.0971 0.7219 0.034 Uiso 1 1 calc R . .
C23 C 0.9230(5) -0.0297(3) 0.6747(3) 0.0338(11) Uani 1 1 d . . .
H23 H 0.9545 -0.0548 0.7175 0.041 Uiso 1 1 calc R . .
C24 C 0.9154(5) -0.0835(3) 0.6099(3) 0.0336(11) Uani 1 1 d . . .
H24 H 0.9410 -0.1463 0.6073 0.040 Uiso 1 1 calc R . .
C25 C 0.8696(5) -0.0442(3) 0.5486(3) 0.0305(10) Uani 1 1 d . . .
H25 H 0.8617 -0.0799 0.5033 0.037 Uiso 1 1 calc R . .
C26 C 0.7772(5) 0.4460(3) 0.5426(2) 0.0325(10) Uani 1 1 d . . .
H26 H 0.7118 0.4080 0.5129 0.039 Uiso 1 1 calc R . .
C27 C 0.7991(6) 0.5367(3) 0.5281(3) 0.0417(13) Uani 1 1 d . . .
H27 H 0.7495 0.5605 0.4892 0.050 Uiso 1 1 calc R . .
C28 C 0.8933(5) 0.5924(3) 0.5704(3) 0.0360(11) Uani 1 1 d . . .
H28 H 0.9094 0.6554 0.5617 0.043 Uiso 1 1 calc R . .
C29 C 0.9639(5) 0.5551(3) 0.6255(3) 0.0350(11) Uani 1 1 d . . .
H29 H 1.0305 0.5921 0.6552 0.042 Uiso 1 1 calc R . .
C30 C 0.9378(4) 0.4640(3) 0.6376(3) 0.0279(10) Uani 1 1 d . . .
H30 H 0.9874 0.4392 0.6760 0.034 Uiso 1 1 calc R . .
C31 C 0.8597(9) 0.3867(6) 0.9627(5) 0.0279(19) Uani 0.50 1 d P A 1
H31 H 0.7833 0.4242 0.9567 0.033 Uiso 0.50 1 calc PR A 1
C32 C 0.9390(10) 0.3984(7) 1.0263(5) 0.036(2) Uani 0.50 1 d P A 1
H32 H 0.9132 0.4425 1.0632 0.044 Uiso 0.50 1 calc PR A 1
C34 C 1.0753(9) 0.2777(7) 0.9808(5) 0.031(2) Uani 0.50 1 d P A 1
H34 H 1.1490 0.2380 0.9872 0.038 Uiso 0.50 1 calc PR A 1
C35 C 0.9906(8) 0.2684(6) 0.9184(4) 0.0239(18) Uani 0.50 1 d P A 1
H35 H 1.0072 0.2213 0.8816 0.029 Uiso 0.50 1 calc PR A 1
C33 C 1.0459(6) 0.3528(5) 1.0379(3) 0.0509(15) Uani 1 1 d . . .
C36 C 0.8506(11) 0.2913(7) 0.9672(5) 0.036(2) Uani 0.50 1 d P A 2
H36 H 0.7685 0.2539 0.9651 0.043 Uiso 0.50 1 calc PR A 2
C37 C 0.9226(12) 0.3084(8) 1.0330(6) 0.047(3) Uani 0.50 1 d P A 2
H37 H 0.8846 0.2887 1.0751 0.056 Uiso 0.50 1 calc PR A 2
C38 C 1.0861(11) 0.3974(7) 0.9767(6) 0.039(2) Uani 0.50 1 d P A 2
H38 H 1.1630 0.4397 0.9803 0.047 Uiso 0.50 1 calc PR A 2
C39 C 1.0106(10) 0.3774(7) 0.9121(5) 0.035(2) Uani 0.50 1 d P A 2
H39 H 1.0419 0.4008 0.8697 0.043 Uiso 0.50 1 calc PR A 2
C40 C 0.9509(5) 0.3268(4) 0.2125(3) 0.0381(12) Uani 1 1 d . . .
H40 H 1.0386 0.3572 0.2136 0.046 Uiso 1 1 calc R . .
C41 C 0.9398(5) 0.2336(4) 0.2186(3) 0.0410(12) Uani 1 1 d . . .
H41 H 1.0195 0.1992 0.2239 0.049 Uiso 1 1 calc R . .
C42 C 0.8120(6) 0.1892(4) 0.2169(4) 0.0508(15) Uani 1 1 d . . .
H42 H 0.8040 0.1246 0.2219 0.061 Uiso 1 1 calc R . .
C43 C 0.6961(6) 0.2390(4) 0.2080(4) 0.0503(15) Uani 1 1 d . . .
H43 H 0.6087 0.2081 0.2057 0.060 Uiso 1 1 calc R . .
C44 C 0.7063(6) 0.3326(4) 0.2024(3) 0.0450(13) Uani 1 1 d . . .
H44 H 0.6263 0.3667 0.1970 0.054 Uiso 1 1 calc R . .
C45 C 0.8345(6) 0.3775(4) 0.2048(3) 0.0447(13) Uani 1 1 d . . .
H45 H 0.8425 0.4425 0.2011 0.054 Uiso 1 1 calc R . .
C46 C 0.8045(8) 0.9433(5) 0.1400(4) 0.0659(19) Uani 1 1 d . . .
H46 H 0.8251 0.9007 0.1744 0.079 Uiso 1 1 calc R . .
C47 C 0.6711(9) 0.9630(9) 0.1237(6) 0.112(4) Uani 1 1 d . . .
H47 H 0.6001 0.9356 0.1484 0.135 Uiso 1 1 calc R . .
C48 C 0.6410(12) 1.0187(12) 0.0749(6) 0.165(8) Uani 1 1 d . . .
H48 H 0.5479 1.0290 0.0632 0.198 Uiso 1 1 calc R . .
C49 C 0.7408(17) 1.0632(11) 0.0398(5) 0.179(8) Uani 1 1 d . . .
H49 H 0.7165 1.1049 0.0053 0.215 Uiso 1 1 calc R . .
C50 C 0.8771(12) 1.0465(7) 0.0553(5) 0.119(4) Uani 1 1 d . . .
H50 H 0.9472 1.0762 0.0314 0.142 Uiso 1 1 calc R . .
C51 C 0.9085(7) 0.9857(5) 0.1059(4) 0.070(2) Uani 1 1 d . . .
H51 H 1.0009 0.9731 0.1174 0.084 Uiso 1 1 calc R . .
C52 C 0.3285(6) 0.2990(4) 0.1991(5) 0.0628(19) Uani 1 1 d . . .
H52 H 0.3290 0.3648 0.2024 0.075 Uiso 1 1 calc R . .
C53 C 0.3287(7) 0.2594(6) 0.2572(5) 0.075(2) Uani 1 1 d . . .
H53 H 0.3303 0.2956 0.3023 0.090 Uiso 1 1 calc R . .
C54 C 0.3267(6) 0.1685(5) 0.2547(4) 0.069(2) Uani 1 1 d . . .
H54 H 0.3304 0.1409 0.2989 0.082 Uiso 1 1 calc R . .
C55 C 0.3197(6) 0.1125(4) 0.1937(4) 0.0612(18) Uani 1 1 d . . .
H55 H 0.3150 0.0471 0.1956 0.073 Uiso 1 1 calc R . .
C56 C 0.3194(7) 0.1483(6) 0.1300(4) 0.077(2) Uani 1 1 d . . .
H56 H 0.3143 0.1099 0.0859 0.093 Uiso 1 1 calc R . .
C57 C 0.3277(7) 0.2527(7) 0.1321(5) 0.089(3) Uani 1 1 d . . .
H57 H 0.3320 0.2841 0.0897 0.107 Uiso 1 1 calc R . .

loop_
_atom_site_aniso_label
_atom_site_aniso_U_11
_atom_site_aniso_U_22
_atom_site_aniso_U_33
_atom_site_aniso_U_23
_atom_site_aniso_U_13
_atom_site_aniso_U_12
Nb1 0.02046(19) 0.01724(19) 0.01814(18) 0.00060(14) -0.00002(14) 0.00082(14)
Nb2 0.01777(18) 0.01616(18) 0.01839(18) 0.00089(13) 0.00117(14) 0.00170(13)
Cl1 0.0487(7) 0.0206(5) 0.0247(5) 0.0045(4) -0.0036(5) 0.0006(5)
Cl2 0.0331(6) 0.0187(5) 0.0292(5) -0.0006(4) -0.0006(4) -0.0037(4)
Cl3 0.0228(5) 0.0228(5) 0.0248(5) 0.0015(4) 0.0065(4) 0.0010(4)
Cl4 0.0186(5) 0.0273(5) 0.0215(5) 0.0007(4) 0.0005(4) 0.0037(4)
N1 0.0169(16) 0.0143(16) 0.0178(16) 0.0005(13) 0.0024(13) 0.0011(12)
N2 0.0169(16) 0.0153(16) 0.0225(17) 0.0039(13) 0.0010(13) 0.0019(12)
N3 0.0205(17) 0.0192(17) 0.0208(17) 0.0040(13) 0.0044(14) -0.0001(13)
N4 0.0230(18) 0.0218(18) 0.0192(17) 0.0000(14) 0.0051(14) 0.0011(14)
N5 0.0257(19) 0.0268(19) 0.0221(18) 0.0004(15) -0.0004(15) 0.0037(15)
N6 0.0205(17) 0.0175(17) 0.0247(18) 0.0039(14) 0.0033(14) 0.0033(13)
N7 0.0240(18) 0.0218(18) 0.0234(18) 0.0022(14) 0.0075(14) 0.0018(14)
C1 0.021(2) 0.026(2) 0.0165(19) 0.0001(16) 0.0030(16) -0.0038(16)
C2 0.028(2) 0.024(2) 0.028(2) -0.0011(18) 0.0060(18) -0.0036(18)
C3 0.037(3) 0.021(2) 0.036(3) -0.0022(19) 0.008(2) -0.0071(19)
C4 0.025(2) 0.040(3) 0.035(3) -0.006(2) 0.004(2) -0.011(2)
C5 0.021(2) 0.035(3) 0.030(2) -0.0033(19) 0.0025(18) -0.0021(18)
C6 0.018(2) 0.030(2) 0.024(2) -0.0029(17) 0.0051(17) -0.0024(17)
C7 0.0166(19) 0.027(2) 0.024(2) -0.0013(17) 0.0014(16) 0.0025(16)
C8 0.021(2) 0.037(3) 0.027(2) -0.0034(19) -0.0001(18) 0.0034(18)
C9 0.027(2) 0.029(2) 0.034(2) 0.0009(19) -0.0008(19) 0.0142(19)
C10 0.033(2) 0.027(2) 0.026(2) -0.0026(18) 0.0002(19) 0.0103(19)
C11 0.024(2) 0.023(2) 0.023(2) -0.0004(17) 0.0034(17) 0.0022(17)
C12 0.0175(19) 0.025(2) 0.0171(19) -0.0034(16) 0.0003(15) 0.0062(16)
C13 0.031(2) 0.038(3) 0.026(2) 0.000(2) 0.0082(19) 0.005(2)
C14 0.121(7) 0.074(5) 0.212(11) 0.077(6) 0.130(8) 0.072(5)
C15 0.081(5) 0.201(10) 0.034(4) 0.029(5) 0.029(4) 0.074(6)
C16 0.048(5) 0.264(14) 0.126(8) -0.125(9) 0.054(5) -0.069(7)
C17 0.021(2) 0.029(2) 0.024(2) 0.0001(18) -0.0001(17) 0.0011(17)
C18 0.033(3) 0.033(3) 0.032(3) -0.003(2) -0.001(2) -0.005(2)
C19 0.032(3) 0.043(3) 0.026(2) 0.002(2) -0.0062(19) 0.011(2)
C20 0.033(2) 0.037(3) 0.018(2) -0.0021(18) -0.0002(18) -0.002(2)
C21 0.025(2) 0.024(2) 0.028(2) -0.0014(18) 0.0049(18) 0.0023(17)
C22 0.033(2) 0.023(2) 0.030(2) 0.0011(18) 0.0054(19) 0.0040(18)
C23 0.043(3) 0.023(2) 0.037(3) 0.008(2) 0.007(2) 0.003(2)
C24 0.035(3) 0.018(2) 0.050(3) 0.007(2) 0.012(2) 0.0076(18)
C25 0.031(2) 0.020(2) 0.039(3) -0.0055(19) 0.009(2) -0.0021(18)
C26 0.047(3) 0.023(2) 0.027(2) 0.0029(18) -0.006(2) 0.002(2)
C27 0.067(4) 0.025(3) 0.033(3) 0.006(2) -0.005(2) 0.007(2)
C28 0.050(3) 0.019(2) 0.042(3) 0.012(2) 0.011(2) 0.006(2)
C29 0.033(3) 0.024(2) 0.047(3) 0.000(2) 0.006(2) -0.0055(19)
C30 0.025(2) 0.023(2) 0.036(2) 0.0023(19) 0.0011(19) -0.0004(17)
C31 0.030(5) 0.029(5) 0.024(4) 0.000(4) -0.006(4) 0.004(4)
C32 0.043(6) 0.038(6) 0.026(5) -0.005(4) -0.004(4) 0.004(4)
C34 0.022(4) 0.049(6) 0.024(4) 0.006(4) -0.005(4) 0.006(4)
C35 0.017(4) 0.033(5) 0.022(4) 0.002(3) 0.002(3) -0.002(3)
C33 0.040(3) 0.080(5) 0.031(3) 0.006(3) -0.010(2) -0.003(3)
C36 0.045(6) 0.028(5) 0.035(5) 0.004(4) -0.001(4) -0.003(4)
C37 0.052(7) 0.060(8) 0.028(5) -0.001(5) 0.007(5) 0.008(6)
C38 0.036(6) 0.035(5) 0.046(6) -0.001(5) -0.004(5) 0.009(4)
C39 0.029(5) 0.041(6) 0.036(5) 0.001(4) -0.004(4) 0.010(4)
C40 0.036(3) 0.036(3) 0.043(3) 0.006(2) 0.007(2) -0.001(2)
C41 0.033(3) 0.045(3) 0.045(3) 0.003(2) 0.000(2) 0.006(2)
C42 0.045(3) 0.029(3) 0.079(4) 0.009(3) 0.005(3) -0.002(2)
C43 0.035(3) 0.037(3) 0.077(4) -0.003(3) 0.003(3) -0.004(2)
C44 0.039(3) 0.050(3) 0.047(3) 0.000(3) 0.006(2) 0.018(2)
C45 0.047(3) 0.036(3) 0.052(3) 0.005(2) 0.013(3) 0.004(2)
C46 0.083(5) 0.056(4) 0.058(4) -0.010(3) 0.016(4) 0.006(4)
C47 0.059(5) 0.174(11) 0.088(7) -0.075(7) 0.022(5) -0.009(6)
C48 0.110(9) 0.32(2) 0.059(6) -0.051(9) -0.018(6) 0.122(11)
C49 0.249(16) 0.267(17) 0.042(5) 0.037(7) 0.037(8) 0.191(15)
C50 0.165(10) 0.118(8) 0.093(7) 0.043(6) 0.084(7) 0.086(7)
C51 0.056(4) 0.071(5) 0.082(5) -0.006(4) 0.019(4) 0.021(3)
C52 0.037(3) 0.038(3) 0.113(7) 0.001(4) 0.006(4) 0.003(3)
C53 0.043(4) 0.074(5) 0.104(7) -0.006(5) -0.002(4) 0.001(3)
C54 0.042(4) 0.073(5) 0.089(5) 0.010(4) -0.011(3) -0.013(3)
C55 0.049(4) 0.035(3) 0.098(6) 0.013(4) -0.017(4) -0.003(3)
C56 0.054(4) 0.101(6) 0.074(5) -0.015(5) 0.000(4) 0.035(4)
C57 0.042(4) 0.150(9) 0.091(6) 0.087(6) 0.019(4) 0.024(4)

loop_
_atom_type_symbol
_atom_type_description
_atom_type_scat_dispersion_real
_atom_type_scat_dispersion_imag
_atom_type_scat_source
C C 0.0033 0.0016 'International Tables Vol C Tables 4.2.6.8 and 6.1.1.4'
H H 0.0000 0.0000 'International Tables Vol C Tables 4.2.6.8 and 6.1.1.4'
N N 0.0061 0.0033 'International Tables Vol C Tables 4.2.6.8 and 6.1.1.4'
Nb Nb -2.0727 0.6215 'International Tables Vol C Tables 4.2.6.8 and 6.1.1.4'
Cl Cl 0.1484 0.1585 'International Tables Vol C Tables 4.2.6.8 and 6.1.1.4'

loop_
_geom_angle_atom_site_label_1
_geom_angle_atom_site_label_2
_geom_angle_atom_site_label_3
_geom_angle
N3 Nb1 N2 96.71(14)
N3 Nb1 N1 99.68(14)
N2 Nb1 N1 37.86(12)
N3 Nb1 N5 96.21(14)
N2 Nb1 N5 157.19(13)
N1 Nb1 N5 155.04(12)
N3 Nb1 Cl1 95.31(11)
N2 Nb1 Cl1 120.03(9)
N1 Nb1 Cl1 82.20(9)
N5 Nb1 Cl1 77.25(9)
N3 Nb1 Cl2 93.52(11)
N2 Nb1 Cl2 83.00(9)
N1 Nb1 Cl2 120.26(9)
N5 Nb1 Cl2 77.51(9)
Cl1 Nb1 Cl2 153.99(4)
N3 Nb1 Cl4 175.13(11)
N2 Nb1 Cl4 79.12(9)
N1 Nb1 Cl4 78.60(8)
N5 Nb1 Cl4 86.95(9)
Cl1 Nb1 Cl4 88.99(4)
Cl2 Nb1 Cl4 83.53(3)
N4 Nb2 N2 97.42(14)
N4 Nb2 N1 96.09(14)
N2 Nb2 N1 38.10(11)
N4 Nb2 N7 93.77(14)
N2 Nb2 N7 79.81(12)
N1 Nb2 N7 117.85(11)
N4 Nb2 N6 93.57(14)
N2 Nb2 N6 121.24(12)
N1 Nb2 N6 83.47(11)
N7 Nb2 N6 156.49(12)
N4 Nb2 Cl3 98.36(11)
N2 Nb2 Cl3 153.72(9)
N1 Nb2 Cl3 157.51(9)
N7 Nb2 Cl3 78.31(8)
N6 Nb2 Cl3 78.53(8)
N4 Nb2 Cl4 174.95(11)
N2 Nb2 Cl4 80.04(9)
N1 Nb2 Cl4 79.20(9)
N7 Nb2 Cl4 90.08(9)
N6 Nb2 Cl4 84.12(9)
Cl3 Nb2 Cl4 85.60(3)
Nb2 Cl4 Nb1 83.21(3)
N2 N1 C1 119.8(3)
N2 N1 Nb2 69.75(17)
C1 N1 Nb2 123.7(2)
N2 N1 Nb1 70.57(18)
C1 N1 Nb1 127.2(2)
Nb2 N1 Nb1 108.71(13)
N1 N2 C12 119.5(3)
N1 N2 Nb2 72.15(18)
C12 N2 Nb2 125.9(2)
N1 N2 Nb1 71.57(18)
C12 N2 Nb1 123.6(2)
Nb2 N2 Nb1 110.36(14)
C13 N3 Nb1 173.5(3)
C17 N4 Nb2 174.8(3)
C36 N5 C35 82.2(6)
C36 N5 C31 63.2(6)
C35 N5 C31 118.7(6)
C36 N5 C39 117.3(7)
C35 N5 C39 71.6(6)
C31 N5 C39 81.3(6)
C36 N5 Nb1 121.0(5)
C35 N5 Nb1 120.8(4)
C31 N5 Nb1 120.3(4)
C39 N5 Nb1 121.4(5)
C22 N6 C21 116.8(4)
C22 N6 Nb2 124.0(3)
C21 N6 Nb2 118.9(3)
C30 N7 C26 117.0(4)
C30 N7 Nb2 122.7(3)
C26 N7 Nb2 120.2(3)
C2 C1 C6 121.3(4)
C2 C1 N1 117.4(4)
C6 C1 N1 121.3(4)
C3 C2 C1 119.6(4)
C2 C3 C4 119.8(4)
C5 C4 C3 120.3(4)
C4 C5 C6 121.1(4)
C5 C6 C1 118.0(4)
C5 C6 C7 123.2(4)
C1 C6 C7 118.8(4)
C12 C7 C8 117.8(4)
C12 C7 C6 119.1(4)
C8 C7 C6 123.0(4)
C9 C8 C7 120.8(4)
C8 C9 C10 120.7(4)
C11 C10 C9 119.8(4)
C10 C11 C12 119.6(4)
C7 C12 C11 121.2(4)
C7 C12 N2 121.3(4)
C11 C12 N2 117.5(4)
N3 C13 C16 110.5(4)
N3 C13 C15 109.0(4)
C16 C13 C15 109.0(7)
N3 C13 C14 107.8(4)
C16 C13 C14 109.3(8)
C15 C13 C14 111.3(7)
N4 C17 C19 110.8(3)
N4 C17 C18 109.1(4)
C19 C17 C18 108.6(4)
N4 C17 C20 108.3(3)
C19 C17 C20 110.0(4)
C18 C17 C20 110.1(4)
N6 C21 C25 123.3(4)
N6 C22 C23 123.1(4)
C24 C23 C22 119.3(5)
C23 C24 C25 118.6(4)
C21 C25 C24 118.9(4)
N7 C26 C27 122.9(5)
C28 C27 C26 119.2(5)
C27 C28 C29 118.6(4)
C28 C29 C30 119.7(5)
N7 C30 C29 122.5(4)
N5 C31 C32 121.7(8)
C33 C32 C31 123.2(9)
C35 C34 C33 117.4(8)
N5 C35 C34 122.3(8)
C32 C33 C37 60.6(7)
C32 C33 C38 80.7(7)
C37 C33 C38 117.4(8)
C32 C33 C34 116.5(7)
C37 C33 C34 82.6(7)
C38 C33 C34 72.9(6)
N5 C36 C37 124.2(9)
C33 C37 C36 120.4(9)
C39 C38 C33 118.6(9)
C38 C39 N5 120.9(9)
C41 C40 C45 120.3(5)
C40 C41 C42 119.9(5)
C43 C42 C41 120.0(5)
C44 C43 C42 120.5(5)
C43 C44 C45 119.6(5)
C40 C45 C44 119.7(5)
C47 C46 C51 119.7(9)
C48 C47 C46 120.8(11)
C47 C48 C49 121.7(10)
C48 C49 C50 119.5(10)
C51 C50 C49 118.6(10)
C50 C51 C46 119.6(8)
C53 C52 C57 124.1(7)
C52 C53 C54 119.7(8)
C53 C54 C55 124.0(8)
C54 C55 C56 120.2(7)
C55 C56 C57 116.4(7)
C52 C57 C56 115.4(6)

loop_
_geom_bond_atom_site_label_1
_geom_bond_atom_site_label_2
_geom_bond_distance
Nb1 N3 1.744(3)
Nb1 N2 2.183(3)
Nb1 N1 2.196(3)
Nb1 N5 2.322(4)
Nb1 Cl1 2.4855(11)
Nb1 Cl2 2.4943(11)
Nb1 Cl4 2.6964(10)
Nb2 N4 1.756(3)
Nb2 N2 2.160(3)
Nb2 N1 2.191(3)
Nb2 N7 2.290(3)
Nb2 N6 2.310(3)
Nb2 Cl3 2.4863(10)
Nb2 Cl4 2.6728(11)
N1 N2 1.421(4)
N1 C1 1.427(5)
N2 C12 1.430(5)
N3 C13 1.472(5)
N4 C17 1.469(5)
N5 C36 1.295(10)
N5 C35 1.321(9)
N5 C31 1.359(9)
N5 C39 1.410(11)
N6 C22 1.341(6)
N6 C21 1.357(5)
N7 C30 1.347(6)
N7 C26 1.351(6)
C1 C2 1.396(6)
C1 C6 1.399(6)
C2 C3 1.388(6)
C3 C4 1.392(7)
C4 C5 1.386(7)
C5 C6 1.397(6)
C6 C7 1.480(6)
C7 C12 1.396(6)
C7 C8 1.403(6)
C8 C9 1.380(6)
C9 C10 1.388(7)
C10 C11 1.379(6)
C11 C12 1.403(6)
C13 C16 1.481(8)
C13 C15 1.484(8)
C13 C14 1.507(8)
C17 C19 1.533(6)
C17 C18 1.533(6)
C17 C20 1.539(6)
C21 C25 1.375(6)
C22 C23 1.383(6)
C23 C24 1.378(7)
C24 C25 1.386(7)
C26 C27 1.376(7)
C27 C28 1.371(7)
C28 C29 1.374(7)
C29 C30 1.374(6)
C31 C32 1.380(13)
C32 C33 1.281(11)
C34 C35 1.391(12)
C34 C33 1.502(11)
C33 C37 1.343(13)
C33 C38 1.429(12)
C36 C37 1.383(14)
C38 C39 1.384(14)
C40 C41 1.366(7)
C40 C45 1.391(7)
C41 C42 1.385(7)
C42 C43 1.382(8)
C43 C44 1.369(8)
C44 C45 1.391(8)
C46 C47 1.376(12)
C46 C51 1.385(10)
C47 C48 1.299(17)
C48 C49 1.38(2)
C49 C50 1.390(16)
C50 C51 1.380(11)
C52 C53 1.273(11)
C52 C57 1.366(11)
C53 C54 1.313(10)
C54 C55 1.335(10)
C55 C56 1.342(10)
C56 C57 1.508(12)
